data_4027564
loop_
_publ_author_name
'Benjamin J. Pollock'
'Christos A. Sikes'
'Ryan P. Ter Louw'
'Scott R. Hawken'
'Amy L. Speelman'
'Eugene J. Lynch'
'Daniel J. Stanford'
'Kraig A. Wheeler'
'Jason G. Gillmore'

_publ_section_title
;
 Synthesis and Structural Investigation of an
 "Oxazinoquinolinespirohexadienone" That Only Exists as Its
 Long-Wavelength Ring-Opened Quinonimine Isomer
;
_journal_name_full 'Journal of Organic Chemistry'
_journal_page_first 8689
_journal_page_last 8695
_journal_paper_doi 10.1021/jo3016083
_journal_volume 77
_journal_year 2012
_chemical_formula_moiety 'C25 H30 N2 O2'
_chemical_formula_sum 'C25 H30 N2 O2'
_chemical_formula_weight 390.51
_chemical_name_systematic
; 
 ? 
;
_space_group_IT_number 61
_symmetry_cell_setting orthorhombic
_symmetry_space_group_name_Hall '-P 2ac 2ab'
_symmetry_space_group_name_H-M 'P b c a'
_atom_sites_solution_hydrogens geom
_atom_sites_solution_primary direct
_atom_sites_solution_secondary difmap
_audit_creation_method SHELXL-97
_cell_angle_alpha 90.00
_cell_angle_beta 90.00
_cell_angle_gamma 90.00
_cell_formula_units_Z 8
_cell_length_a 13.2473(3)
_cell_length_b 11.0985(2)
_cell_length_c 30.0040(7)
_cell_measurement_reflns_used 4248
_cell_measurement_temperature 446(2)
_cell_measurement_theta_max 62.799
_cell_measurement_theta_min 2.867
_cell_volume 4411.34(16)
_computing_cell_refinement APEX2
_computing_data_reduction
;
SAINT (Bruker, 2008) and XPREP (Bruker, 2008)
;
_computing_molecular_graphics 'XSEED (Barbour, 2001)'
_computing_publication_material 'XSEED (Barbour, 2001)'
_computing_structure_refinement 'SHELXL-97 (Sheldrick, 2008)'
_computing_structure_solution 'SHELXS-97 (Sheldrick, 2008)'
_diffrn_ambient_temperature 446(2)
_diffrn_measured_fraction_theta_full 0.971
_diffrn_measured_fraction_theta_max 0.971
_diffrn_measurement_device_type 'Bruker APEXII CCD'
_diffrn_measurement_method 'phi and omega scans'
_diffrn_radiation_monochromator graphite
_diffrn_radiation_source 'fine-focus sealed tube'
_diffrn_radiation_type CuK\a
_diffrn_radiation_wavelength 1.54178
_diffrn_reflns_av_R_equivalents 0.0625
_diffrn_reflns_av_sigmaI/netI 0.0717
_diffrn_reflns_limit_h_max 14
_diffrn_reflns_limit_h_min -12
_diffrn_reflns_limit_k_max 10
_diffrn_reflns_limit_k_min -13
_diffrn_reflns_limit_l_max 34
_diffrn_reflns_limit_l_min -35
_diffrn_reflns_number 17995
_diffrn_reflns_theta_full 67.54
_diffrn_reflns_theta_max 67.54
_diffrn_reflns_theta_min 2.95
_exptl_absorpt_coefficient_mu 0.584
_exptl_absorpt_correction_T_max 0.9636
_exptl_absorpt_correction_T_min 0.7806
_exptl_absorpt_correction_type multi-scan
_exptl_absorpt_process_details 'SADABS (Bruker, 2010)'
_exptl_crystal_colour red
_exptl_crystal_density_diffrn 1.176
_exptl_crystal_description 'transparent plate'
_exptl_crystal_F_000 1680
_exptl_crystal_size_max 0.45
_exptl_crystal_size_mid 0.19
_exptl_crystal_size_min 0.06
_refine_diff_density_max 0.207
_refine_diff_density_min -0.227
_refine_diff_density_rms 0.050
_refine_ls_extinction_method none
_refine_ls_goodness_of_fit_ref 1.006
_refine_ls_hydrogen_treatment mixed
_refine_ls_matrix_type full
_refine_ls_number_parameters 273
_refine_ls_number_reflns 3861
_refine_ls_number_restraints 1
_refine_ls_restrained_S_all 1.007
_refine_ls_R_factor_all 0.1119
_refine_ls_R_factor_gt 0.0538
_refine_ls_shift/su_max 0.000
_refine_ls_shift/su_mean 0.000
_refine_ls_structure_factor_coef Fsqd
_refine_ls_weighting_details 'calc w=1/[\s^2^(Fo^2^)+(0.0626P)^2^+0.0000P] where P=(Fo^2^+2Fc^2^)/3'
_refine_ls_weighting_scheme calc
_refine_ls_wR_factor_gt 0.1113
_refine_ls_wR_factor_ref 0.1354
_reflns_number_gt 2275
_reflns_number_total 3861
_reflns_threshold_expression >2sigma(I)
_cod_data_source_file jo3016083_si_003.cif
_cod_data_source_block jgg01
_cod_database_code 4027564

loop_
_symmetry_equiv_pos_as_xyz
'x, y, z'
'-x+1/2, -y, z+1/2'
'x+1/2, -y+1/2, -z'
'-x, y+1/2, -z+1/2'
'-x, -y, -z'
'x-1/2, y, -z-1/2'
'-x-1/2, y-1/2, z'
'x, -y-1/2, z-1/2'

loop_
_atom_site_label
_atom_site_type_symbol
_atom_site_fract_x
_atom_site_fract_y
_atom_site_fract_z
_atom_site_U_iso_or_equiv
_atom_site_adp_type
_atom_site_occupancy
_atom_site_symmetry_multiplicity
_atom_site_calc_flag
_atom_site_refinement_flags
O1 O 1.02505(12) 0.13224(16) 0.73881(6) 0.0313(5) Uani 1 1 d .
O2 O 0.86069(13) 0.20443(16) 0.54889(6) 0.0330(5) Uani 1 1 d .
N1 N 1.32877(15) 0.0838(2) 0.74641(7) 0.0256(5) Uani 1 1 d D
H3 H 1.3950(12) 0.081(2) 0.7466(9) 0.031 Uiso 1 1 d D
N2 N 1.01014(14) -0.05745(19) 0.68301(7) 0.0263(5) Uani 1 1 d .
C1 C 1.28286(18) 0.1722(2) 0.76929(9) 0.0272(6) Uani 1 1 d .
H1 H 1.3227 0.2253 0.7869 0.033 Uiso 1 1 calc R
C2 C 1.18179(18) 0.1880(2) 0.76804(9) 0.0273(6) Uani 1 1 d .
H2 H 1.1524 0.2501 0.7855 0.033 Uiso 1 1 calc R
C3 C 1.11820(18) 0.1146(2) 0.74133(9) 0.0256(6) Uani 1 1 d .
C4 C 1.16938(18) 0.0172(2) 0.71720(8) 0.0226(6) Uani 1 1 d .
C5 C 1.27497(17) 0.0041(2) 0.72032(8) 0.0234(6) Uani 1 1 d .
C6 C 1.32810(17) -0.0869(2) 0.69747(8) 0.0239(6) Uani 1 1 d .
C7 C 1.27125(18) -0.1687(2) 0.67401(8) 0.0261(6) Uani 1 1 d .
H7 H 1.3053 -0.2330 0.6595 0.031 Uiso 1 1 calc R
C8 C 1.16580(18) -0.1629(2) 0.67020(9) 0.0261(6) Uani 1 1 d .
C9 C 1.11625(17) -0.0673(2) 0.69009(9) 0.0252(6) Uani 1 1 d .
C10 C 1.44107(17) -0.0959(2) 0.69970(9) 0.0296(7) Uani 1 1 d .
H10A H 1.4640 -0.1619 0.6805 0.044 Uiso 1 1 calc R
H10B H 1.4618 -0.1117 0.7305 0.044 Uiso 1 1 calc R
H10C H 1.4711 -0.0200 0.6895 0.044 Uiso 1 1 calc R
C11 C 1.10772(19) -0.2574(2) 0.64440(10) 0.0353(7) Uani 1 1 d .
H11A H 1.0450 -0.2765 0.6602 0.053 Uiso 1 1 calc R
H11B H 1.1489 -0.3304 0.6416 0.053 Uiso 1 1 calc R
H11C H 1.0916 -0.2264 0.6147 0.053 Uiso 1 1 calc R
C12 C 0.97856(18) -0.0013(2) 0.64803(9) 0.0232(6) Uani 1 1 d .
C13 C 1.04432(18) 0.0593(2) 0.61579(9) 0.0255(6) Uani 1 1 d .
H13 H 1.1154 0.0529 0.6194 0.031 Uiso 1 1 calc R
C14 C 1.00868(18) 0.1231(2) 0.58153(9) 0.0239(6) Uani 1 1 d .
C15 C 0.89679(19) 0.1346(2) 0.57627(9) 0.0255(6) Uani 1 1 d .
C16 C 0.82840(18) 0.0619(2) 0.60595(8) 0.0223(6) Uani 1 1 d .
C17 C 0.87060(17) 0.0017(2) 0.63981(8) 0.0242(6) Uani 1 1 d .
H17 H 0.8276 -0.0414 0.6595 0.029 Uiso 1 1 calc R
C18 C 1.07732(19) 0.1899(2) 0.54850(9) 0.0270(6) Uani 1 1 d .
C19 C 1.18885(19) 0.1565(3) 0.55589(9) 0.0341(7) Uani 1 1 d .
H19A H 1.1972 0.0691 0.5528 0.051 Uiso 1 1 calc R
H19B H 1.2096 0.1814 0.5858 0.051 Uiso 1 1 calc R
H19C H 1.2307 0.1976 0.5337 0.051 Uiso 1 1 calc R
C20 C 1.0658(2) 0.3267(2) 0.55639(10) 0.0375(7) Uani 1 1 d .
H20A H 1.1131 0.3704 0.5372 0.056 Uiso 1 1 calc R
H20B H 1.0805 0.3452 0.5877 0.056 Uiso 1 1 calc R
H20C H 0.9966 0.3514 0.5493 0.056 Uiso 1 1 calc R
C21 C 1.0517(2) 0.1596(3) 0.50005(9) 0.0380(8) Uani 1 1 d .
H21A H 1.0631 0.0736 0.4948 0.057 Uiso 1 1 calc R
H21B H 1.0947 0.2070 0.4801 0.057 Uiso 1 1 calc R
H21C H 0.9807 0.1789 0.4943 0.057 Uiso 1 1 calc R
C22 C 0.71532(17) 0.0612(2) 0.59643(9) 0.0245(6) Uani 1 1 d .
C23 C 0.67130(18) 0.1887(2) 0.60338(9) 0.0297(7) Uani 1 1 d .
H23A H 0.6825 0.2140 0.6343 0.045 Uiso 1 1 calc R
H23B H 0.5987 0.1876 0.5971 0.045 Uiso 1 1 calc R
H23C H 0.7048 0.2453 0.5832 0.045 Uiso 1 1 calc R
C24 C 0.69568(19) 0.0191(3) 0.54831(8) 0.0289(6) Uani 1 1 d .
H24A H 0.7330 0.0707 0.5275 0.043 Uiso 1 1 calc R
H24B H 0.6233 0.0242 0.5418 0.043 Uiso 1 1 calc R
H24C H 0.7183 -0.0645 0.5449 0.043 Uiso 1 1 calc R
C25 C 0.65884(17) -0.0238(2) 0.62812(9) 0.0277(7) Uani 1 1 d .
H25A H 0.6861 -0.1055 0.6252 0.041 Uiso 1 1 calc R
H25B H 0.5869 -0.0242 0.6206 0.041 Uiso 1 1 calc R
H25C H 0.6675 0.0040 0.6589 0.041 Uiso 1 1 calc R

loop_
_atom_site_aniso_label
_atom_site_aniso_U_11
_atom_site_aniso_U_22
_atom_site_aniso_U_33
_atom_site_aniso_U_23
_atom_site_aniso_U_13
_atom_site_aniso_U_12
O1 0.0175(10) 0.0325(12) 0.0438(13) 0.0032(9) 0.0032(8) 0.0032(8)
O2 0.0294(11) 0.0344(12) 0.0353(12) 0.0122(10) -0.0006(9) 0.0021(8)
N1 0.0173(12) 0.0321(14) 0.0273(13) 0.0029(11) -0.0001(10) 0.0000(10)
N2 0.0209(12) 0.0307(14) 0.0273(13) 0.0012(11) -0.0024(10) -0.0007(9)
C1 0.0244(15) 0.0331(17) 0.0241(15) 0.0016(13) 0.0009(11) -0.0050(12)
C2 0.0273(16) 0.0288(17) 0.0259(15) 0.0010(12) 0.0034(12) 0.0034(12)
C3 0.0215(15) 0.0294(16) 0.0259(15) 0.0093(13) 0.0051(12) 0.0013(11)
C4 0.0221(15) 0.0220(15) 0.0237(14) 0.0055(11) 0.0007(11) 0.0005(11)
C5 0.0187(14) 0.0280(16) 0.0234(14) 0.0064(12) 0.0001(11) -0.0029(11)
C6 0.0183(14) 0.0296(17) 0.0238(14) 0.0041(12) -0.0001(11) 0.0034(11)
C7 0.0251(15) 0.0301(17) 0.0231(14) -0.0007(12) 0.0022(11) 0.0022(12)
C8 0.0247(16) 0.0301(17) 0.0236(15) 0.0068(12) -0.0035(11) -0.0014(12)
C9 0.0142(14) 0.0360(18) 0.0253(15) 0.0096(13) 0.0007(11) -0.0007(11)
C10 0.0252(15) 0.0332(18) 0.0305(16) 0.0016(13) -0.0003(12) 0.0017(12)
C11 0.0278(16) 0.0382(19) 0.0398(18) -0.0019(15) -0.0027(13) -0.0029(13)
C12 0.0225(15) 0.0225(15) 0.0245(14) 0.0010(12) -0.0016(11) -0.0015(11)
C13 0.0216(15) 0.0276(16) 0.0273(15) -0.0005(12) 0.0004(12) -0.0006(11)
C14 0.0209(14) 0.0272(16) 0.0238(14) -0.0027(12) 0.0009(11) -0.0019(11)
C15 0.0292(15) 0.0256(16) 0.0217(14) -0.0015(12) -0.0003(12) 0.0022(12)
C16 0.0249(15) 0.0211(15) 0.0208(14) -0.0041(12) 0.0020(11) 0.0013(11)
C17 0.0217(14) 0.0261(16) 0.0249(14) -0.0007(12) 0.0045(12) -0.0021(11)
C18 0.0279(15) 0.0271(16) 0.0261(15) 0.0027(13) 0.0034(12) -0.0008(11)
C19 0.0280(16) 0.0416(19) 0.0327(17) 0.0025(14) 0.0104(12) -0.0041(13)
C20 0.0369(17) 0.0332(18) 0.0423(19) 0.0077(15) 0.0108(14) -0.0030(13)
C21 0.0371(17) 0.050(2) 0.0270(16) 0.0073(15) 0.0072(13) -0.0046(14)
C22 0.0195(15) 0.0272(17) 0.0268(15) 0.0001(12) 0.0005(11) 0.0010(11)
C23 0.0259(16) 0.0350(18) 0.0283(16) 0.0016(13) 0.0007(12) 0.0057(12)
C24 0.0245(15) 0.0353(17) 0.0268(15) -0.0012(13) -0.0044(12) -0.0013(12)
C25 0.0217(15) 0.0329(17) 0.0284(15) 0.0038(13) -0.0010(11) -0.0007(11)

loop_
_atom_type_symbol
_atom_type_description
_atom_type_scat_dispersion_real
_atom_type_scat_dispersion_imag
_atom_type_scat_source
C C 0.0181 0.0091 'International Tables Vol C Tables 4.2.6.8 and 6.1.1.4'
H H 0.0000 0.0000 'International Tables Vol C Tables 4.2.6.8 and 6.1.1.4'
N N 0.0311 0.0180 'International Tables Vol C Tables 4.2.6.8 and 6.1.1.4'
O O 0.0492 0.0322 'International Tables Vol C Tables 4.2.6.8 and 6.1.1.4'

loop_
_geom_angle_atom_site_label_1
_geom_angle_atom_site_label_2
_geom_angle_atom_site_label_3
_geom_angle
C1 N1 C5 121.6(2)
C1 N1 H3 118.5(17)
C5 N1 H3 119.7(17)
C12 N2 C9 118.6(2)
N1 C1 C2 122.0(3)
N1 C1 H1 119.0
C2 C1 H1 119.0
C1 C2 C3 122.0(3)
C1 C2 H2 119.0
C3 C2 H2 119.0
O1 C3 C2 121.9(2)
O1 C3 C4 122.8(2)
C2 C3 C4 115.3(2)
C5 C4 C9 117.4(2)
C5 C4 C3 120.1(2)
C9 C4 C3 122.5(2)
N1 C5 C6 118.5(2)
N1 C5 C4 119.0(2)
C6 C5 C4 122.5(2)
C7 C6 C5 116.7(2)
C7 C6 C10 121.7(2)
C5 C6 C10 121.6(2)
C6 C7 C8 123.9(3)
C6 C7 H7 118.1
C8 C7 H7 118.1
C9 C8 C7 118.2(2)
C9 C8 C11 120.7(2)
C7 C8 C11 121.1(2)
C8 C9 N2 117.5(2)
C8 C9 C4 121.1(2)
N2 C9 C4 121.4(2)
C6 C10 H10A 109.5
C6 C10 H10B 109.5
H10A C10 H10B 109.5
C6 C10 H10C 109.5
H10A C10 H10C 109.5
H10B C10 H10C 109.5
C8 C11 H11A 109.5
C8 C11 H11B 109.5
H11A C11 H11B 109.5
C8 C11 H11C 109.5
H11A C11 H11C 109.5
H11B C11 H11C 109.5
N2 C12 C17 118.0(2)
N2 C12 C13 124.5(2)
C17 C12 C13 117.6(2)
C14 C13 C12 122.8(2)
C14 C13 H13 118.6
C12 C13 H13 118.6
C13 C14 C15 118.5(2)
C13 C14 C18 122.9(2)
C15 C14 C18 118.5(2)
O2 C15 C14 120.7(2)
O2 C15 C16 120.0(2)
C14 C15 C16 119.2(2)
C17 C16 C15 117.7(2)
C17 C16 C22 123.4(2)
C15 C16 C22 118.9(2)
C16 C17 C12 123.5(2)
C16 C17 H17 118.3
C12 C17 H17 118.3
C21 C18 C14 112.1(2)
C21 C18 C19 107.3(2)
C14 C18 C19 111.0(2)
C21 C18 C20 109.8(2)
C14 C18 C20 108.5(2)
C19 C18 C20 108.0(2)
C18 C19 H19A 109.5
C18 C19 H19B 109.5
H19A C19 H19B 109.5
C18 C19 H19C 109.5
H19A C19 H19C 109.5
H19B C19 H19C 109.5
C18 C20 H20A 109.5
C18 C20 H20B 109.5
H20A C20 H20B 109.5
C18 C20 H20C 109.5
H20A C20 H20C 109.5
H20B C20 H20C 109.5
C18 C21 H21A 109.5
C18 C21 H21B 109.5
H21A C21 H21B 109.5
C18 C21 H21C 109.5
H21A C21 H21C 109.5
H21B C21 H21C 109.5
C16 C22 C25 111.5(2)
C16 C22 C24 110.1(2)
C25 C22 C24 108.2(2)
C16 C22 C23 109.9(2)
C25 C22 C23 107.2(2)
C24 C22 C23 109.9(2)
C22 C23 H23A 109.5
C22 C23 H23B 109.5
H23A C23 H23B 109.5
C22 C23 H23C 109.5
H23A C23 H23C 109.5
H23B C23 H23C 109.5
C22 C24 H24A 109.5
C22 C24 H24B 109.5
H24A C24 H24B 109.5
C22 C24 H24C 109.5
H24A C24 H24C 109.5
H24B C24 H24C 109.5
C22 C25 H25A 109.5
C22 C25 H25B 109.5
H25A C25 H25B 109.5
C22 C25 H25C 109.5
H25A C25 H25C 109.5
H25B C25 H25C 109.5

loop_
_geom_bond_atom_site_label_1
_geom_bond_atom_site_label_2
_geom_bond_distance
O1 C3 1.252(3)
O2 C15 1.226(3)
N1 C1 1.344(3)
N1 C5 1.379(3)
N1 H3 0.878(16)
N2 C12 1.290(3)
N2 C9 1.426(3)
C1 C2 1.351(3)
C1 H1 0.9500
C2 C3 1.420(4)
C2 H2 0.9500
C3 C4 1.467(3)
C4 C5 1.409(3)
C4 C9 1.427(3)
C5 C6 1.409(3)
C6 C7 1.374(3)
C6 C10 1.501(3)
C7 C8 1.403(3)
C7 H7 0.9500
C8 C9 1.383(3)
C8 C11 1.513(4)
C10 H10A 0.9800
C10 H10B 0.9800
C10 H10C 0.9800
C11 H11A 0.9800
C11 H11B 0.9800
C11 H11C 0.9800
C12 C17 1.452(3)
C12 C13 1.465(3)
C13 C14 1.335(3)
C13 H13 0.9500
C14 C15 1.496(3)
C14 C18 1.536(3)
C15 C16 1.505(3)
C16 C17 1.339(3)
C16 C22 1.525(3)
C17 H17 0.9500
C18 C21 1.530(4)
C18 C19 1.539(4)
C18 C20 1.545(4)
C19 H19A 0.9800
C19 H19B 0.9800
C19 H19C 0.9800
C20 H20A 0.9800
C20 H20B 0.9800
C20 H20C 0.9800
C21 H21A 0.9800
C21 H21B 0.9800
C21 H21C 0.9800
C22 C25 1.534(3)
C22 C24 1.540(3)
C22 C23 1.544(3)
C23 H23A 0.9800
C23 H23B 0.9800
C23 H23C 0.9800
C24 H24A 0.9800
C24 H24B 0.9800
C24 H24C 0.9800
C25 H25A 0.9800
C25 H25B 0.9800
C25 H25C 0.9800

loop_
_geom_hbond_atom_site_label_D
_geom_hbond_atom_site_label_H
_geom_hbond_atom_site_label_A
_geom_hbond_distance_DH
_geom_hbond_distance_HA
_geom_hbond_distance_DA
_geom_hbond_angle_DHA
_geom_hbond_site_symmetry_A
N1 H3 O1 0.878(16) 1.867(18) 2.692(3) 156(2) 6_657

loop_
_geom_torsion_atom_site_label_1
_geom_torsion_atom_site_label_2
_geom_torsion_atom_site_label_3
_geom_torsion_atom_site_label_4
_geom_torsion
C5 N1 C1 C2 0.0(4)
N1 C1 C2 C3 -2.1(4)
C1 C2 C3 O1 -177.1(2)
C1 C2 C3 C4 3.0(4)
O1 C3 C4 C5 178.1(2)
C2 C3 C4 C5 -2.0(4)
O1 C3 C4 C9 -2.1(4)
C2 C3 C4 C9 177.9(2)
C1 N1 C5 C6 -179.6(2)
C1 N1 C5 C4 0.8(4)
C9 C4 C5 N1 -179.7(2)
C3 C4 C5 N1 0.2(4)
C9 C4 C5 C6 0.8(4)
C3 C4 C5 C6 -179.3(2)
N1 C5 C6 C7 176.2(2)
C4 C5 C6 C7 -4.3(4)
N1 C5 C6 C10 -2.2(4)
C4 C5 C6 C10 177.3(2)
C5 C6 C7 C8 2.9(4)
C10 C6 C7 C8 -178.7(2)
C6 C7 C8 C9 2.0(4)
C6 C7 C8 C11 -179.0(3)
C7 C8 C9 N2 175.2(2)
C11 C8 C9 N2 -3.8(4)
C7 C8 C9 C4 -5.7(4)
C11 C8 C9 C4 175.3(2)
C12 N2 C9 C8 -86.5(3)
C12 N2 C9 C4 94.4(3)
C5 C4 C9 C8 4.3(4)
C3 C4 C9 C8 -175.6(2)
C5 C4 C9 N2 -176.6(2)
C3 C4 C9 N2 3.5(4)
C9 N2 C12 C17 176.3(2)
C9 N2 C12 C13 -3.4(4)
N2 C12 C13 C14 -175.5(3)
C17 C12 C13 C14 4.8(4)
C12 C13 C14 C15 1.0(4)
C12 C13 C14 C18 178.1(2)
C13 C14 C15 O2 170.6(3)
C18 C14 C15 O2 -6.6(4)
C13 C14 C15 C16 -7.6(4)
C18 C14 C15 C16 175.1(2)
O2 C15 C16 C17 -169.7(2)
C14 C15 C16 C17 8.5(4)
O2 C15 C16 C22 9.7(4)
C14 C15 C16 C22 -172.0(2)
C15 C16 C17 C12 -2.8(4)
C22 C16 C17 C12 177.7(2)
N2 C12 C17 C16 176.6(3)
C13 C12 C17 C16 -3.7(4)
C13 C14 C18 C21 129.0(3)
C15 C14 C18 C21 -53.8(3)
C13 C14 C18 C19 9.1(4)
C15 C14 C18 C19 -173.8(2)
C13 C14 C18 C20 -109.5(3)
C15 C14 C18 C20 67.6(3)
C17 C16 C22 C25 -4.2(4)
C15 C16 C22 C25 176.3(2)
C17 C16 C22 C24 -124.2(3)
C15 C16 C22 C24 56.3(3)
C17 C16 C22 C23 114.5(3)
C15 C16 C22 C23 -65.0(3)
